data_2214561
loop_
_publ_author_name
'Xiao-Jian Liao'
'Wen-Jie Xu'
'Shi-Hai Xu'
'Po-Run Liu'

_publ_section_title
;
 (<i>R</i>)-Methyl 2-(furan-2-carboxamido)-4-methylpentanoate
;
_journal_coeditor_code BX2093
_journal_issue 8
_journal_name_full 'Acta Crystallographica Section E'
_journal_page_first o3644
_journal_page_last o3644
_journal_paper_doi 10.1107/S1600536807036410
_journal_volume 63
_journal_year 2007
_chemical_formula_iupac 'C12 H17 N O4'
_chemical_formula_moiety 'C12 H17 N O4'
_chemical_formula_sum 'C12 H17 N O4'
_chemical_formula_weight 239.27
_chemical_name_systematic
;
(<i>R</i>)-Methyl 2-(furan-2-carboxamido)-4-methylpentanoate
;
_space_group_IT_number 19
_symmetry_cell_setting orthorhombic
_symmetry_space_group_name_Hall 'P 2ac 2ab'
_symmetry_space_group_name_H-M 'P 21 21 21'
_atom_sites_solution_hydrogens geom
_atom_sites_solution_primary direct
_atom_sites_solution_secondary difmap
_audit_creation_method SHELXL97
_cell_angle_alpha 90.00
_cell_angle_beta 90.00
_cell_angle_gamma 90.00
_cell_formula_units_Z 8
_cell_length_a 8.7674(10)
_cell_length_b 16.1703(18)
_cell_length_c 18.224(2)
_cell_measurement_reflns_used 13310
_cell_measurement_temperature 173(2)
_cell_measurement_theta_max 18
_cell_measurement_theta_min 12
_cell_volume 2583.6(5)
_computing_cell_refinement SMART
_computing_data_collection 'SMART (Bruker, 1997)'
_computing_data_reduction 'SAINT (Bruker, 1997)'
_computing_molecular_graphics 'SHELXTL (Bruker, 1997)'
_computing_publication_material SHELXTL
_computing_structure_refinement 'SHELXL97 (Sheldrick, 1997)'
_computing_structure_solution 'SHELXS97 (Sheldrick, 1997)'
_diffrn_ambient_temperature 293(2)
_diffrn_measured_fraction_theta_full 0.993
_diffrn_measured_fraction_theta_max 0.993
_diffrn_measurement_device_type 'Bruker SMART 1000 CCD aea-detector'
_diffrn_measurement_method \w
_diffrn_radiation_monochromator graphite
_diffrn_radiation_source 'fine-focus sealed tube'
_diffrn_radiation_type MoK\a
_diffrn_radiation_wavelength 0.71073
_diffrn_reflns_av_R_equivalents 0.0242
_diffrn_reflns_av_sigmaI/netI 0.0221
_diffrn_reflns_limit_h_max 11
_diffrn_reflns_limit_h_min -9
_diffrn_reflns_limit_k_max 20
_diffrn_reflns_limit_k_min -13
_diffrn_reflns_limit_l_max 22
_diffrn_reflns_limit_l_min -23
_diffrn_reflns_number 13310
_diffrn_reflns_theta_full 27.05
_diffrn_reflns_theta_max 27.05
_diffrn_reflns_theta_min 2.52
_diffrn_standards_decay_% 0
_diffrn_standards_interval_count 0
_diffrn_standards_interval_time 0
_diffrn_standards_number 0
_exptl_absorpt_coefficient_mu 0.092
_exptl_absorpt_correction_T_max 0.982
_exptl_absorpt_correction_T_min 0.957
_exptl_absorpt_correction_type multi-scan
_exptl_absorpt_process_details '(SADABS; Sheldrick, 1996)'
_exptl_crystal_colour colourless
_exptl_crystal_density_diffrn 1.230
_exptl_crystal_density_method 'not measured'
_exptl_crystal_description block
_exptl_crystal_F_000 1024
_exptl_crystal_size_max 0.50
_exptl_crystal_size_mid 0.40
_exptl_crystal_size_min 0.20
_refine_diff_density_max 0.672
_refine_diff_density_min -0.210
_refine_ls_extinction_coef 0.0046(9)
_refine_ls_extinction_expression Fc^*^=kFc[1+0.001xFc^2^\l^3^/sin(2\q)]^-1/4^
_refine_ls_extinction_method 'SHELXL97 (Sheldrick, 1997)'
_refine_ls_goodness_of_fit_ref 1.052
_refine_ls_hydrogen_treatment constr
_refine_ls_matrix_type full
_refine_ls_number_parameters 315
_refine_ls_number_reflns 3189
_refine_ls_number_restraints 3
_refine_ls_restrained_S_all 1.065
_refine_ls_R_factor_all 0.0612
_refine_ls_R_factor_gt 0.0494
_refine_ls_shift/su_max 0.000
_refine_ls_shift/su_mean 0.000
_refine_ls_structure_factor_coef Fsqd
_refine_ls_weighting_details 'calc w = 1/[\s^2^(Fo^2^)+(0.0652P)^2^+1.1602P] where P=(Fo^2^+2Fc^2^)/3'
_refine_ls_weighting_scheme calc
_refine_ls_wR_factor_gt 0.1242
_refine_ls_wR_factor_ref 0.1336
_reflns_number_gt 2685
_reflns_number_total 3189
_reflns_threshold_expression I>2\s(I)
_cod_data_source_file bx2093.cif
_cod_data_source_block I
_cod_database_code 2214561
_cod_database_fobs_code 2214561

loop_
_symmetry_equiv_pos_as_xyz
'x, y, z'
'-x+1/2, -y, z+1/2'
'-x, y+1/2, -z+1/2'
'x+1/2, -y+1/2, -z'

loop_
_atom_site_type_symbol
_atom_site_label
_atom_site_fract_x
_atom_site_fract_y
_atom_site_fract_z
_atom_site_U_iso_or_equiv
_atom_site_adp_type
_atom_site_calc_flag
_atom_site_refinement_flags
_atom_site_occupancy
O O1 0.1237(3) 0.61581(14) 0.45097(12) 0.0445(5) Uani d . 1
O O2 0.4018(3) 0.58090(14) 0.58910(11) 0.0404(5) Uani d . 1
O O3 0.6183(3) 0.55287(14) 0.44903(13) 0.0461(6) Uani d . 1
O O4 0.7289(3) 0.45796(17) 0.52091(19) 0.0665(9) Uani d . 1
O O5 0.2261(3) 0.46393(17) 0.69428(15) 0.0632(8) Uani d . 1
O O6 0.3297(3) 0.56474(14) 0.86200(11) 0.0434(5) Uani d . 1
O O7 0.2604(3) 0.74834(16) 0.72373(15) 0.0574(7) Uani d . 1
O O8 0.4538(3) 0.81196(13) 0.78045(15) 0.0531(7) Uani d . 1
N N1 0.3328(3) 0.49843(15) 0.49519(14) 0.0319(5) Uani d . 1
H H1 0.2638 0.4855 0.4621 0.038 Uiso calc R 1
N N2 0.3946(3) 0.59578(14) 0.74474(13) 0.0328(5) Uani d . 1
H H2 0.3900 0.5799 0.6986 0.039 Uiso calc R 1
C C1 0.2009(3) 0.62688(18) 0.51507(16) 0.0336(6) Uani d . 1
C C2 0.1566(4) 0.6981(2) 0.5477(2) 0.0490(8) Uani d . 1
H H2A 0.1927 0.7201 0.5928 0.059 Uiso calc R 1
C C3 0.0452(5) 0.7331(2) 0.5007(3) 0.0592(10) Uani d . 1
H H3 -0.0078 0.7837 0.5080 0.071 Uiso calc R 1
C C4 0.0290(5) 0.6822(2) 0.4449(2) 0.0573(10) Uani d . 1
H H4 -0.0400 0.6907 0.4054 0.069 Uiso calc R 1
C C5 0.3179(3) 0.56685(18) 0.53628(14) 0.0305(6) Uani d . 1
C C6 0.4648(3) 0.44653(18) 0.50666(16) 0.0332(6) Uani d . 1
H H6 0.4681 0.4293 0.5593 0.040 Uiso calc R 1
C C7 0.6099(4) 0.49425(19) 0.48859(18) 0.0382(7) Uani d . 1
C C8 0.8780(5) 0.4917(3) 0.5032(3) 0.0790(15) Uani d . 1
H H8A 0.8984 0.4840 0.4508 0.118 Uiso calc R 1
H H8B 0.9563 0.4630 0.5319 0.118 Uiso calc R 1
H H8C 0.8799 0.5508 0.5149 0.118 Uiso calc R 1
C C9 0.4580(3) 0.36901(17) 0.45842(17) 0.0345(6) Uani d . 1
H H9A 0.4396 0.3865 0.4071 0.041 Uiso calc R 1
H H9B 0.5590 0.3417 0.4599 0.041 Uiso calc R 1
C C10 0.3368(4) 0.30551(18) 0.47946(16) 0.0359(7) Uani d . 1
H H10 0.2353 0.3337 0.4812 0.043 Uiso calc R 1
C C11 0.3688(5) 0.2675(2) 0.5542(2) 0.0537(9) Uani d . 1
H H11A 0.2890 0.2271 0.5660 0.081 Uiso calc R 1
H H11B 0.3699 0.3110 0.5916 0.081 Uiso calc R 1
H H11C 0.4681 0.2397 0.5532 0.081 Uiso calc R 1
C C12 0.3321(5) 0.2390(2) 0.4208(2) 0.0516(9) Uani d . 1
H H12A 0.3141 0.2645 0.3728 0.077 Uiso calc R 1
H H12B 0.2495 0.2000 0.4317 0.077 Uiso calc R 1
H H12C 0.4296 0.2093 0.4200 0.077 Uiso calc R 1
C C13 0.2279(3) 0.48155(17) 0.76822(17) 0.0346(6) Uani d . 1
C C14 0.1322(5) 0.4294(3) 0.8043(2) 0.0664(12) Uani d DU 1
H H14 0.1096 0.4271 0.8552 0.080 Uiso calc R 1
C C15 0.0722(4) 0.3773(2) 0.7445(3) 0.0614(11) Uani d DU 1
H H15 0.0015 0.3333 0.7503 0.074 Uiso calc R 1
C C16 0.1313(5) 0.4012(3) 0.6822(3) 0.0745(13) Uani d D 1
H H16 0.1100 0.3776 0.6356 0.089 Uiso calc R 1
C C17 0.3217(3) 0.55087(17) 0.79574(15) 0.0314(6) Uani d . 1
C C18 0.4802(3) 0.66905(16) 0.76288(15) 0.0308(6) Uani d . 1
H H18 0.5107 0.6656 0.8157 0.037 Uiso calc R 1
C C19 0.3825(4) 0.74590(18) 0.75269(16) 0.0362(6) Uani d . 1
C C20 0.3752(5) 0.8901(2) 0.7729(3) 0.0628(11) Uani d . 1
H H20A 0.3565 0.9013 0.7208 0.094 Uiso calc R 1
H H20B 0.4381 0.9344 0.7936 0.094 Uiso calc R 1
H H20C 0.2777 0.8876 0.7991 0.094 Uiso calc R 1
C C21 0.6249(4) 0.67787(17) 0.71650(17) 0.0355(6) Uani d . 1
H H21A 0.5948 0.6845 0.6645 0.043 Uiso calc R 1
H H21B 0.6784 0.7291 0.7315 0.043 Uiso calc R 1
C C22 0.7360(4) 0.60601(19) 0.72204(19) 0.0413(7) Uani d . 1
H H22 0.6845 0.5562 0.7010 0.050 Uiso calc R 1
C C23 0.7791(6) 0.5861(3) 0.7997(2) 0.0776(15) Uani d . 1
H H23A 0.8320 0.6335 0.8215 0.116 Uiso calc R 1
H H23B 0.8467 0.5378 0.8002 0.116 Uiso calc R 1
H H23C 0.6869 0.5739 0.8281 0.116 Uiso calc R 1
C C24 0.8755(5) 0.6246(3) 0.6743(3) 0.0844(16) Uani d . 1
H H24A 0.8422 0.6378 0.6243 0.127 Uiso calc R 1
H H24B 0.9424 0.5761 0.6732 0.127 Uiso calc R 1
H H24C 0.9310 0.6718 0.6948 0.127 Uiso calc R 1

loop_
_atom_site_aniso_label
_atom_site_aniso_U_11
_atom_site_aniso_U_22
_atom_site_aniso_U_33
_atom_site_aniso_U_12
_atom_site_aniso_U_13
_atom_site_aniso_U_23
O1 0.0484(13) 0.0439(12) 0.0411(12) 0.0026(11) -0.0065(11) 0.0066(10)
O2 0.0405(12) 0.0506(13) 0.0300(10) 0.0006(11) -0.0022(9) -0.0072(9)
O3 0.0451(13) 0.0420(12) 0.0511(13) -0.0068(11) 0.0038(11) 0.0067(11)
O4 0.0329(12) 0.0489(14) 0.118(2) -0.0080(12) -0.0183(15) 0.0253(16)
O5 0.0635(17) 0.0629(16) 0.0634(16) -0.0149(15) -0.0060(14) -0.0204(14)
O6 0.0537(13) 0.0434(12) 0.0330(11) -0.0086(11) 0.0053(10) 0.0030(10)
O7 0.0539(15) 0.0556(14) 0.0627(15) 0.0180(13) -0.0205(13) -0.0142(13)
O8 0.0473(14) 0.0269(11) 0.0851(18) 0.0032(10) -0.0039(13) -0.0033(11)
N1 0.0307(12) 0.0323(12) 0.0326(12) 0.0003(10) -0.0055(11) -0.0018(10)
N2 0.0396(13) 0.0315(12) 0.0275(11) -0.0055(11) 0.0016(11) -0.0014(9)
C1 0.0308(15) 0.0336(14) 0.0364(15) -0.0043(12) 0.0052(12) 0.0009(12)
C2 0.0434(18) 0.0398(17) 0.064(2) -0.0004(15) 0.0038(17) -0.0098(16)
C3 0.050(2) 0.0391(19) 0.088(3) 0.0081(16) 0.001(2) 0.005(2)
C4 0.056(2) 0.052(2) 0.064(2) 0.0095(19) -0.009(2) 0.0203(19)
C5 0.0282(13) 0.0360(14) 0.0272(13) -0.0068(12) 0.0046(11) -0.0013(11)
C6 0.0302(14) 0.0325(14) 0.0370(14) -0.0032(12) -0.0031(12) 0.0015(13)
C7 0.0349(15) 0.0322(15) 0.0474(18) -0.0032(13) -0.0032(15) -0.0024(13)
C8 0.036(2) 0.067(3) 0.134(4) -0.012(2) -0.009(3) 0.008(3)
C9 0.0315(14) 0.0312(14) 0.0409(16) -0.0003(12) 0.0053(13) 0.0010(13)
C10 0.0330(15) 0.0303(14) 0.0443(16) -0.0028(13) 0.0009(13) 0.0020(12)
C11 0.056(2) 0.055(2) 0.0502(19) -0.0210(19) -0.0034(18) 0.0124(17)
C12 0.061(2) 0.0374(17) 0.056(2) -0.0111(17) 0.0045(18) -0.0041(16)
C13 0.0312(14) 0.0315(14) 0.0410(16) 0.0014(12) 0.0004(13) 0.0043(12)
C14 0.046(2) 0.070(3) 0.084(3) 0.0039(19) 0.006(2) 0.039(2)
C15 0.0416(19) 0.0365(18) 0.106(3) -0.0111(16) -0.013(2) -0.001(2)
C16 0.066(3) 0.062(3) 0.095(3) -0.019(2) -0.010(3) -0.020(3)
C17 0.0326(14) 0.0294(13) 0.0322(14) 0.0040(12) 0.0036(12) 0.0036(12)
C18 0.0375(15) 0.0261(13) 0.0288(13) -0.0025(12) -0.0011(12) 0.0007(11)
C19 0.0389(15) 0.0344(15) 0.0352(14) 0.0021(13) 0.0013(14) 0.0018(12)
C20 0.066(3) 0.0301(16) 0.092(3) 0.0137(17) 0.007(2) 0.0027(18)
C21 0.0403(16) 0.0269(13) 0.0394(15) -0.0041(12) 0.0001(13) -0.0010(12)
C22 0.0374(16) 0.0318(14) 0.0548(19) 0.0011(13) 0.0017(15) -0.0077(14)
C23 0.077(3) 0.083(3) 0.073(3) 0.045(3) -0.029(2) -0.012(2)
C24 0.059(3) 0.067(3) 0.127(4) 0.006(2) 0.041(3) -0.010(3)

loop_
_atom_type_symbol
_atom_type_description
_atom_type_scat_dispersion_real
_atom_type_scat_dispersion_imag
_atom_type_scat_source
C C 0.0033 0.0000 'International Tables Vol C Tables 4.2.6.8 and 6.1.1.4'
H H 0.0000 0.0000 'International Tables Vol C Tables 4.2.6.8 and 6.1.1.4'
N N 0.0061 0.0000 'International Tables Vol C Tables 4.2.6.8 and 6.1.1.4'
O O 0.0106 0.0000 'International Tables Vol C Tables 4.2.6.8 and 6.1.1.4'

loop_
_geom_angle_atom_site_label_1
_geom_angle_atom_site_label_2
_geom_angle_atom_site_label_3
_geom_angle
C1 O1 C4 105.6(3)
C7 O4 C8 116.2(3)
C16 O5 C13 109.1(3)
C19 O8 C20 116.1(3)
C5 N1 C6 118.4(2)
C5 N1 H1 120.8
C6 N1 H1 120.8
C17 N2 C18 122.3(2)
C17 N2 H2 118.9
C18 N2 H2 118.9
C2 C1 O1 110.3(3)
C2 C1 C5 130.5(3)
O1 C1 C5 119.2(3)
C1 C2 C3 105.8(3)
C1 C2 H2A 127.1
C3 C2 H2A 127.1
C4 C3 C2 107.0(3)
C4 C3 H3 126.5
C2 C3 H3 126.5
C3 C4 O1 111.4(3)
C3 C4 H4 124.3
O1 C4 H4 124.3
O2 C5 N1 122.0(3)
O2 C5 C1 120.1(3)
N1 C5 C1 117.9(2)
N1 C6 C7 110.1(2)
N1 C6 C9 111.2(2)
C7 C6 C9 108.8(2)
N1 C6 H6 108.9
C7 C6 H6 108.9
C9 C6 H6 108.9
O3 C7 O4 124.6(3)
O3 C7 C6 125.8(3)
O4 C7 C6 109.6(2)
O4 C8 H8A 109.5
O4 C8 H8B 109.5
H8A C8 H8B 109.5
O4 C8 H8C 109.5
H8A C8 H8C 109.5
H8B C8 H8C 109.5
C10 C9 C6 115.7(2)
C10 C9 H9A 108.4
C6 C9 H9A 108.4
C10 C9 H9B 108.4
C6 C9 H9B 108.4
H9A C9 H9B 107.4
C12 C10 C11 110.4(3)
C12 C10 C9 108.6(3)
C11 C10 C9 111.6(3)
C12 C10 H10 108.7
C11 C10 H10 108.7
C9 C10 H10 108.7
C10 C11 H11A 109.5
C10 C11 H11B 109.5
H11A C11 H11B 109.5
C10 C11 H11C 109.5
H11A C11 H11C 109.5
H11B C11 H11C 109.5
C10 C12 H12A 109.5
C10 C12 H12B 109.5
H12A C12 H12B 109.5
C10 C12 H12C 109.5
H12A C12 H12C 109.5
H12B C12 H12C 109.5
C14 C13 O5 109.7(3)
C14 C13 C17 130.5(3)
O5 C13 C17 119.7(3)
C13 C14 C15 102.5(3)
C13 C14 H14 128.7
C15 C14 H14 128.7
C16 C15 C14 109.4(3)
C16 C15 H15 125.3
C14 C15 H15 125.3
C15 C16 O5 109.2(4)
C15 C16 H16 125.4
O5 C16 H16 125.4
O6 C17 N2 123.6(3)
O6 C17 C13 120.2(3)
N2 C17 C13 116.1(2)
N2 C18 C19 110.5(2)
N2 C18 C21 112.4(2)
C19 C18 C21 108.8(2)
N2 C18 H18 108.3
C19 C18 H18 108.3
C21 C18 H18 108.3
O7 C19 O8 124.0(3)
O7 C19 C18 125.9(3)
O8 C19 C18 110.1(2)
O8 C20 H20A 109.5
O8 C20 H20B 109.5
H20A C20 H20B 109.5
O8 C20 H20C 109.5
H20A C20 H20C 109.5
H20B C20 H20C 109.5
C22 C21 C18 115.0(2)
C22 C21 H21A 108.5
C18 C21 H21A 108.5
C22 C21 H21B 108.5
C18 C21 H21B 108.5
H21A C21 H21B 107.5
C23 C22 C21 112.9(3)
C23 C22 C24 112.2(4)
C21 C22 C24 108.9(3)
C23 C22 H22 107.6
C21 C22 H22 107.6
C24 C22 H22 107.6
C22 C23 H23A 109.5
C22 C23 H23B 109.5
H23A C23 H23B 109.5
C22 C23 H23C 109.5
H23A C23 H23C 109.5
H23B C23 H23C 109.5
C22 C24 H24A 109.5
C22 C24 H24B 109.5
H24A C24 H24B 109.5
C22 C24 H24C 109.5
H24A C24 H24C 109.5
H24B C24 H24C 109.5

loop_
_geom_bond_atom_site_label_1
_geom_bond_atom_site_label_2
_geom_bond_distance
O1 C1 1.362(4)
O1 C4 1.362(4)
O2 C5 1.233(3)
O3 C7 1.193(4)
O4 C7 1.335(4)
O4 C8 1.453(5)
O5 C16 1.329(5)
O5 C13 1.377(4)
O6 C17 1.230(3)
O7 C19 1.194(4)
O8 C19 1.337(4)
O8 C20 1.446(4)
N1 C5 1.342(4)
N1 C6 1.444(4)
N1 H1 0.8800
N2 C17 1.342(4)
N2 C18 1.441(4)
N2 H2 0.8800
C1 C2 1.353(4)
C1 C5 1.465(4)
C2 C3 1.417(6)
C2 H2A 0.9500
C3 C4 1.315(6)
C3 H3 0.9500
C4 H4 0.9500
C6 C7 1.524(4)
C6 C9 1.532(4)
C6 H6 1.0000
C8 H8A 0.9800
C8 H8B 0.9800
C8 H8C 0.9800
C9 C10 1.527(4)
C9 H9A 0.9900
C9 H9B 0.9900
C10 C12 1.517(4)
C10 C11 1.521(4)
C10 H10 1.0000
C11 H11A 0.9800
C11 H11B 0.9800
C11 H11C 0.9800
C12 H12A 0.9800
C12 H12B 0.9800
C12 H12C 0.9800
C13 C14 1.359(5)
C13 C17 1.478(4)
C14 C15 1.474(5)
C14 H14 0.9500
C15 C16 1.307(6)
C15 H15 0.9500
C16 H16 0.9500
C18 C19 1.520(4)
C18 C21 1.531(4)
C18 H18 1.0000
C20 H20A 0.9800
C20 H20B 0.9800
C20 H20C 0.9800
C21 C22 1.520(4)
C21 H21A 0.9900
C21 H21B 0.9900
C22 C23 1.499(5)
C22 C24 1.530(5)
C22 H22 1.0000
C23 H23A 0.9800
C23 H23B 0.9800
C23 H23C 0.9800
C24 H24A 0.9800
C24 H24B 0.9800
C24 H24C 0.9800

loop_
_geom_hbond_atom_site_label_D
_geom_hbond_atom_site_label_H
_geom_hbond_atom_site_label_A
_geom_hbond_site_symmetry_A
_geom_hbond_distance_DH
_geom_hbond_distance_HA
_geom_hbond_distance_DA
_geom_hbond_angle_DHA
N1 H1 O6 2_564 0.88 2.16 2.994(3) 158.5
N2 H2 O2 . 0.88 2.00 2.847(3) 161.7
N2 H2 O5 . 0.83 2.42 2.751(4) 105

loop_
_cod_related_entry_id
_cod_related_entry_database
_cod_related_entry_code
1 ChemSpider 609462
